data_7246256
loop_
_publ_author_name
'Stoesser, Julian'
'Engelage, Elric'
'Belmonte, Debora'
'Huber, Stefan M.'

_publ_section_title
;
 Just at the limit: binding studies with neutral brominated
 terphenyl-derived halogen bond donors
;
_journal_issue 10
_journal_name_full CrystEngComm
_journal_page_first 1501
_journal_page_last 1506
_journal_paper_doi 10.1039/D2CE01629J
_journal_volume 25
_journal_year 2023
_chemical_formula_sum 'C18 Br2 F12'
_chemical_formula_weight 603.98
_space_group_crystal_system orthorhombic
_space_group_IT_number 61
_space_group_name_Hall '-P 2ac 2ab'
_space_group_name_H-M_alt 'P b c a'
_atom_sites_solution_primary 'dual space'
_atom_sites_solution_secondary difmap
_audit_creation_method SHELXL-2018/3
_audit_update_record
;
2022-07-04 deposited with the CCDC.	2023-02-06 downloaded from the CCDC.
;
_cell_angle_alpha 90
_cell_angle_beta 90
_cell_angle_gamma 90
_cell_formula_units_Z 8
_cell_length_a 7.8665(2)
_cell_length_b 20.2579(3)
_cell_length_c 22.2780(4)
_cell_measurement_reflns_used 3127
_cell_measurement_temperature 170(2)
_cell_measurement_theta_max 66.5
_cell_measurement_theta_min 4.0
_cell_volume 3550.19(12)
_computing_cell_refinement 'CrysAlisPro 1.171.40.20a (Rigaku OD, 2018)'
_computing_data_collection 'CrysAlisPro 1.171.40.20a (Rigaku OD, 2018)'
_computing_data_reduction 'CrysAlisPro 1.171.40.20a (Rigaku OD, 2018)'
_computing_molecular_graphics
;
 Diamond 4 - Crystal and Molecular Structure Visualization
  Crystal Impact - Dr. H. Putz & Dr. K. Brandenburg GbR, 
  Kreuzherrenstr. 102, 53227 Bonn, Germany
  http://www.crystalimpact.com/diamond
 Mercury CSD 2.0 - New Features for the Visualization 
 and Investigation of Crystal Structures
  C. F. Macrae, I. J. Bruno, J. A. Chisholm, P. R. Edgington, P. McCabe,
  E. Pidcock, 
  L. Rodriguez-Monge, R. Taylor, J. van de Streek and P. A. Wood, 
  J. Appl. Cryst., 41, 466-470, 2008
;
_computing_publication_material 'WinGX L. J. Farrugia, J. Appl. Crystallogr., 1999, 32, 837-838.'
_computing_structure_refinement 'SHELXL-2018/3 (Sheldrick, 2018)'
_computing_structure_solution
;
 shelXT  G. M. Sheldrick, Acta Crystallogr., Sect. A: Found. Crystallogr.,
 2008, 64, 112-122.
 shelXle C. B. Huebschle, G. M. Sheldrick and B. Dittrich J. Appl. Cryst.
  (2011). 44, 1281-1284
;
_diffrn_ambient_environment N~2~
_diffrn_ambient_temperature 169.99(10)
_diffrn_detector 'CCD plate'
_diffrn_detector_type HyPix
_diffrn_measured_fraction_theta_full 1.000
_diffrn_measured_fraction_theta_max 1.000
_diffrn_measurement_details
;
List of Runs (angles in degrees, time in seconds):

  # Type    Start    End  Width  t~exp~   \w     \q     \k     \f   Frames
#--------------------------------------------------------------------------
  1  \w    -69.00  19.00   0.50    0.83    --  -47.45  75.00 -66.00  176
  2  \w   -134.00 -96.00   0.50    3.34    --  -86.25 -95.00  70.00   76
  3  \w    -48.00 -23.00   0.50    3.34    --  -86.25  55.00  81.00   50
  4  \w     41.00  66.00   0.50    3.34    --  106.49 -55.00 -61.00   50
  5  \w     89.00 178.00   0.50    3.34    --  106.49  75.00 -66.00  178
  6  \w   -118.00 -87.00   0.50    0.83    --  -47.45-125.00-120.00   62
  7  \w    -23.00   6.00   0.50    0.83    --  -47.45  19.00 150.00   58
  8  \w    -11.00  27.00   0.50    0.83    --   47.45 -19.00 150.00   76
  9  \w     35.00  65.00   0.50    3.34    --  106.49 -61.00  90.00   60
 10  \w    114.00 140.00   0.50    3.34    --  106.49  30.00  60.00   52
 11  \w    146.00 178.00   0.50    3.34    --  106.49  30.00  60.00   64
 12  \w     47.00  73.00   0.50    3.34    --  106.49 -61.00 150.00   52
 13  \w     37.00  74.00   0.50    3.34    --  106.49 -61.00   0.00   74
 14  \w     45.00  70.00   0.50    3.34    --  106.49 -61.00  60.00   50
 15  \w     36.00  71.00   0.50    3.34    --  106.49 -61.00-180.00   70
 16  \w     34.00  59.00   0.50    3.34    --  106.49 -61.00-150.00   50
;
_diffrn_measurement_device 'four-circle diffractometer'
_diffrn_measurement_device_type 'XtaLAB Synergy, Dualflex, HyPix'
_diffrn_measurement_method '\w scans'
_diffrn_orient_matrix_type 'CrysAlisPro convention (1999,Acta A55,543-557)'
_diffrn_orient_matrix_UB_11 0.1046029000
_diffrn_orient_matrix_UB_12 -0.0405879000
_diffrn_orient_matrix_UB_13 0.0453433000
_diffrn_orient_matrix_UB_21 -0.1500039000
_diffrn_orient_matrix_UB_22 -0.0480685000
_diffrn_orient_matrix_UB_23 0.0076324000
_diffrn_orient_matrix_UB_31 0.0699129000
_diffrn_orient_matrix_UB_32 -0.0426534000
_diffrn_orient_matrix_UB_33 -0.0517114000
_diffrn_radiation_monochromator mirror
_diffrn_radiation_probe x-ray
_diffrn_radiation_type 'Cu K\a'
_diffrn_radiation_wavelength 1.54184
_diffrn_reflns_av_R_equivalents 0.0341
_diffrn_reflns_av_unetI/netI 0.0313
_diffrn_reflns_Laue_measured_fraction_full 1.000
_diffrn_reflns_Laue_measured_fraction_max 1.000
_diffrn_reflns_limit_h_max 9
_diffrn_reflns_limit_h_min -9
_diffrn_reflns_limit_k_max 23
_diffrn_reflns_limit_k_min -24
_diffrn_reflns_limit_l_max 13
_diffrn_reflns_limit_l_min -26
_diffrn_reflns_number 12960
_diffrn_reflns_point_group_measured_fraction_full 1.000
_diffrn_reflns_point_group_measured_fraction_max 1.000
_diffrn_reflns_theta_full 66.494
_diffrn_reflns_theta_max 66.494
_diffrn_reflns_theta_min 3.969
_diffrn_source 'micro-focus sealed X-ray tube'
_diffrn_source_type 'PhotonJet (Cu) X-ray Source'
_exptl_absorpt_coefficient_mu 7.029
_exptl_absorpt_correction_T_max 0.943
_exptl_absorpt_correction_T_min 0.709
_exptl_absorpt_correction_type gaussian
_exptl_absorpt_process_details
;
CrysAlisPro 1.171.40.20a (Rigaku Oxford Diffraction, 2018)
Numerical absorption correction based on gaussian integration over
			a multifaceted crystal model
Empirical absorption correction using spherical harmonics,
 implemented in SCALE3 ABSPACK scaling algorithm.
;
_exptl_crystal_colour 'translucent colourless'
_exptl_crystal_density_diffrn 2.260
_exptl_crystal_description 'cut plate'
_exptl_crystal_F_000 2288
_exptl_crystal_recrystallization_method 'Re-crystallisation from solvent: Slow evaporation of pentane'
_exptl_crystal_size_max 0.090
_exptl_crystal_size_mid 0.059
_exptl_crystal_size_min 0.038
_refine_diff_density_max 0.469
_refine_diff_density_min -0.561
_refine_diff_density_rms 0.074
_refine_ls_extinction_method none
_refine_ls_goodness_of_fit_ref 1.188
_refine_ls_hydrogen_treatment undef
_refine_ls_matrix_type full
_refine_ls_number_parameters 357
_refine_ls_number_reflns 3127
_refine_ls_number_restraints 66
_refine_ls_restrained_S_all 1.177
_refine_ls_R_factor_all 0.0523
_refine_ls_R_factor_gt 0.0471
_refine_ls_shift/su_max 0.007
_refine_ls_shift/su_mean 0.000
_refine_ls_structure_factor_coef Fsqd
_refine_ls_weighting_details 'w=1/[\s^2^(Fo^2^)+(0.0205P)^2^+10.9787P] where P=(Fo^2^+2Fc^2^)/3'
_refine_ls_weighting_scheme calc
_refine_ls_wR_factor_gt 0.1051
_refine_ls_wR_factor_ref 0.1074
_reflns_Friedel_coverage 0.000
_reflns_number_gt 2844
_reflns_number_total 3127
_reflns_threshold_expression 'I > 2\s(I)'
_cod_data_source_file d2ce01629j3.cif
_cod_data_source_block JS-1-4-2Br4-Br
_cod_depositor_comments
;
The following automatic conversions were performed:

data item '_atom_sites_solution_secondary' value 'diffmap' was
changed to 'difmap'.

Automatic conversion script
Id: cif_fix_values 7556 2019-12-06 15:28:31Z antanas 

 Adding full bibliography for 7246252--7246257.cif.
;
_cod_database_code 7246256
_shelx_shelxl_version_number 2018/3
_shelx_space_group_comment
;
The symmetry employed for this shelxl refinement is uniquely defined
by the following loop, which should always be used as a source of
symmetry information in preference to the above space-group names.
They are only intended as comments.
;
_oxdiff_exptl_absorpt_empirical_full_min 0.703
_oxdiff_exptl_absorpt_empirical_full_max 1.384
_oxdiff_exptl_absorpt_empirical_details
;
Empirical correction (ABSPACK) includes:
- Absorption correction using spherical harmonics
- Frame scaling
- Detector area scaling
;

loop_
_space_group_symop_operation_xyz
'x, y, z'
'-x+1/2, -y, z+1/2'
'-x, y+1/2, -z+1/2'
'x+1/2, -y+1/2, -z'
'-x, -y, -z'
'x-1/2, y, -z-1/2'
'x, -y-1/2, z-1/2'
'-x-1/2, y-1/2, z'

loop_
_atom_site_label
_atom_site_type_symbol
_atom_site_fract_x
_atom_site_fract_y
_atom_site_fract_z
_atom_site_U_iso_or_equiv
_atom_site_adp_type
_atom_site_occupancy
_atom_site_site_symmetry_order
_atom_site_calc_flag
_atom_site_refinement_flags_posn
_atom_site_refinement_flags_adp
_atom_site_refinement_flags_occupancy
_atom_site_disorder_assembly
_atom_site_disorder_group
F5 F 0.1663(3) 0.33064(13) 0.63345(15) 0.0494(7) Uani 1 1 d . . . . .
F6 F 0.4073(3) 0.23840(11) 0.63131(13) 0.0443(7) Uani 1 1 d . . . . .
F7 F 0.8261(3) 0.40432(12) 0.62030(13) 0.0451(7) Uani 1 1 d . . . . .
F8 F 0.5843(3) 0.49667(11) 0.62108(12) 0.0416(6) Uani 1 1 d . . . . .
C7 C 0.3658(5) 0.4165(2) 0.62786(19) 0.0307(9) Uani 1 1 d . . . . .
C8 C 0.5376(5) 0.43262(19) 0.6234(2) 0.0319(9) Uani 1 1 d . . . . .
C9 C 0.6623(5) 0.3852(2) 0.62296(19) 0.0324(9) Uani 1 1 d . . . . .
C10 C 0.6244(5) 0.3186(2) 0.62560(18) 0.0306(9) Uani 1 1 d . . . . .
C11 C 0.4540(6) 0.3017(2) 0.6284(2) 0.0333(9) Uani 1 1 d . . . . .
C12 C 0.3286(5) 0.3498(2) 0.6295(2) 0.0354(10) Uani 1 1 d . . . . .
C1A C 0.1760(7) 0.5081(3) 0.5895(3) 0.0341(12) Uani 0.8188(18) 1 d . . P A 1
C2A C 0.0507(10) 0.5558(4) 0.5996(3) 0.0407(18) Uani 0.8188(18) 1 d . . P A 1
C3A C -0.0180(8) 0.5630(4) 0.6556(4) 0.0440(16) Uani 0.8188(18) 1 d . . P A 1
C4A C 0.0327(7) 0.5240(3) 0.7016(3) 0.0397(13) Uani 0.8188(18) 1 d . . P A 1
C5A C 0.1548(8) 0.4762(3) 0.6918(3) 0.0360(14) Uani 0.8188(18) 1 d . . P A 1
C6A C 0.2307(10) 0.4664(3) 0.6361(3) 0.0300(15) Uani 0.8188(18) 1 d . . P A 1
F1A F 0.0019(5) 0.59654(19) 0.5557(2) 0.0617(10) Uani 0.8188(18) 1 d . . P A 1
F2A F -0.1379(5) 0.60970(18) 0.66452(19) 0.0597(10) Uani 0.8188(18) 1 d . . P A 1
F3A F -0.0329(5) 0.53288(18) 0.75660(17) 0.0590(10) Uani 0.8188(18) 1 d . . P A 1
F4A F 0.1463(5) 0.43191(17) 0.73435(15) 0.0261(8) Uani 0.8188(18) 1 d . . P A 1
Br1A Br 0.26814(10) 0.49965(5) 0.51246(4) 0.0479(2) Uani 0.8188(18) 1 d . . P A 1
C13A C 0.7588(11) 0.2679(4) 0.6293(3) 0.0324(16) Uani 0.904(2) 1 d D . P B 1
C14A C 0.8467(7) 0.2596(4) 0.6823(3) 0.0371(16) Uani 0.904(2) 1 d D . P B 1
C15A C 0.9697(7) 0.2113(3) 0.6899(3) 0.0415(10) Uani 0.904(2) 1 d D . P B 1
C16A C 1.0105(7) 0.1713(3) 0.6426(3) 0.0415(10) Uani 0.904(2) 1 d D . P B 1
C17A C 0.9266(8) 0.1781(3) 0.5889(3) 0.0425(14) Uani 0.904(2) 1 d D . P B 1
C18A C 0.8023(8) 0.2261(3) 0.5823(2) 0.0378(14) Uani 0.904(2) 1 d D . P B 1
F9A F 0.8386(6) 0.3020(3) 0.7295(2) 0.0419(12) Uani 0.904(2) 1 d . . P B 1
F10A F 1.0520(5) 0.20389(18) 0.74210(19) 0.0615(10) Uani 0.904(2) 1 d . . P B 1
F11A F 1.1308(4) 0.12470(16) 0.6485(2) 0.0592(10) Uani 0.904(2) 1 d . . P B 1
F12A F 0.9656(5) 0.13728(17) 0.54349(18) 0.0597(10) Uani 0.904(2) 1 d . . P B 1
Br2A Br 0.69023(10) 0.23322(3) 0.50766(3) 0.0505(2) Uani 0.904(2) 1 d . . P B 1
C1B C 0.139(5) 0.4781(19) 0.6653(15) 0.0360(14) Uani 0.1812(18) 1 d . . P A 2
C2B C 0.015(4) 0.5348(17) 0.6629(19) 0.0397(13) Uani 0.1812(18) 1 d . . P A 2
C3B C 0.007(5) 0.566(2) 0.617(3) 0.0440(16) Uani 0.1812(18) 1 d . . P A 2
C4B C 0.094(4) 0.5573(14) 0.5651(14) 0.0407(18) Uani 0.1812(18) 1 d . . P A 2
C5B C 0.235(4) 0.5052(14) 0.5628(13) 0.0341(12) Uani 0.1812(18) 1 d . . P A 2
C6B C 0.233(6) 0.475(2) 0.6153(17) 0.0300(15) Uani 0.1812(18) 1 d . . P A 2
F1B F -0.079(3) 0.5447(9) 0.7094(8) 0.0590(10) Uani 0.1812(18) 1 d . . P A 2
F2B F -0.114(2) 0.6182(8) 0.6084(9) 0.0597(10) Uani 0.1812(18) 1 d . . P A 2
F3B F 0.089(2) 0.5934(9) 0.5137(10) 0.067(5) Uani 0.1812(18) 1 d . . P A 2
F4B F 0.328(2) 0.4995(10) 0.5193(8) 0.0261(8) Uani 0.1812(18) 1 d . . P A 2
Br1B Br 0.2043(6) 0.4394(2) 0.7400(2) 0.0479(2) Uani 0.1812(18) 1 d . . P A 2
C13B C 0.777(14) 0.257(5) 0.620(3) 0.0324(16) Uani 0.096(2) 1 d D . P B 2
C14B C 0.767(9) 0.228(3) 0.564(3) 0.0378(14) Uani 0.096(2) 1 d D . P B 2
C15B C 0.892(8) 0.180(3) 0.565(3) 0.0425(14) Uani 0.096(2) 1 d D . P B 2
C16B C 0.987(8) 0.168(3) 0.616(3) 0.0415(10) Uani 0.096(2) 1 d D . P B 2
C17B C 1.002(7) 0.204(3) 0.669(2) 0.0415(10) Uani 0.096(2) 1 d D . P B 2
C18B C 0.882(9) 0.254(4) 0.670(3) 0.0371(16) Uani 0.096(2) 1 d D . P B 2
F9B F 0.745(5) 0.2586(17) 0.5081(15) 0.0419(12) Uani 0.096(2) 1 d . . P B 2
F10B F 0.909(5) 0.1405(17) 0.5106(18) 0.0597(10) Uani 0.096(2) 1 d . . P B 2
F11B F 1.115(4) 0.1193(16) 0.606(2) 0.0592(10) Uani 0.096(2) 1 d . . P B 2
F12B F 1.089(5) 0.1899(18) 0.7071(18) 0.0615(10) Uani 0.096(2) 1 d . . P B 2
Br2B Br 0.7977(16) 0.2968(7) 0.7357(6) 0.0505(2) Uani 0.096(2) 1 d . . P B 2

loop_
_atom_site_aniso_label
_atom_site_aniso_U_11
_atom_site_aniso_U_22
_atom_site_aniso_U_33
_atom_site_aniso_U_23
_atom_site_aniso_U_13
_atom_site_aniso_U_12
F5 0.0214(13) 0.0341(14) 0.093(2) -0.0005(14) 0.0025(14) -0.0030(11)
F6 0.0338(14) 0.0225(12) 0.0767(19) -0.0019(12) 0.0054(13) -0.0022(10)
F7 0.0231(12) 0.0348(14) 0.0774(19) 0.0037(13) 0.0011(12) -0.0039(11)
F8 0.0348(13) 0.0248(12) 0.0652(17) 0.0038(11) -0.0026(12) -0.0052(11)
C7 0.026(2) 0.026(2) 0.040(2) 0.0007(17) -0.0011(17) 0.0034(17)
C8 0.029(2) 0.0214(19) 0.045(2) 0.0012(17) -0.0017(19) -0.0018(17)
C9 0.022(2) 0.034(2) 0.042(2) 0.0010(18) 0.0007(18) -0.0014(17)
C10 0.028(2) 0.030(2) 0.034(2) 0.0018(17) 0.0013(17) 0.0019(17)
C11 0.032(2) 0.024(2) 0.044(2) -0.0011(18) 0.0032(19) 0.0010(18)
C12 0.024(2) 0.033(2) 0.050(3) -0.0008(19) 0.0013(19) 0.0001(18)
C1A 0.027(3) 0.032(3) 0.043(3) 0.001(3) -0.012(3) 0.001(3)
C2A 0.036(4) 0.041(3) 0.045(5) 0.006(3) -0.007(3) -0.001(3)
C3A 0.025(3) 0.037(3) 0.070(5) -0.007(4) -0.003(3) 0.010(3)
C4A 0.033(3) 0.033(3) 0.054(4) -0.003(3) 0.014(3) 0.002(2)
C5A 0.027(3) 0.034(3) 0.047(4) -0.002(4) 0.003(3) -0.001(2)
C6A 0.021(2) 0.024(3) 0.045(5) 0.006(3) -0.005(4) -0.003(2)
F1A 0.059(2) 0.054(2) 0.072(3) 0.015(2) -0.015(2) 0.021(2)
F2A 0.0430(19) 0.0436(19) 0.093(3) -0.008(2) 0.000(2) 0.0182(16)
F3A 0.060(2) 0.056(2) 0.061(2) -0.0089(19) 0.020(2) 0.0111(18)
F4A 0.0161(17) 0.0336(17) 0.0286(16) 0.0013(12) -0.0042(14) -0.0027(14)
Br1A 0.0450(5) 0.0585(4) 0.0401(4) 0.0050(3) -0.0021(4) -0.0011(4)
C13A 0.025(3) 0.021(4) 0.052(3) -0.002(2) 0.009(3) -0.001(3)
C14A 0.026(4) 0.030(3) 0.056(4) 0.003(3) 0.002(3) -0.001(2)
C15A 0.0277(19) 0.032(2) 0.065(3) 0.005(2) -0.0019(19) 0.0007(15)
C16A 0.0277(19) 0.032(2) 0.065(3) 0.005(2) -0.0019(19) 0.0007(15)
C17A 0.040(4) 0.028(2) 0.059(4) -0.004(3) 0.015(3) 0.003(2)
C18A 0.033(3) 0.034(2) 0.047(4) 0.002(3) 0.007(3) 0.002(2)
F9A 0.042(3) 0.042(2) 0.041(2) -0.0024(15) 0.0125(18) 0.005(2)
F10A 0.057(2) 0.055(2) 0.073(2) 0.0047(19) -0.022(2) 0.0081(17)
F11A 0.0405(17) 0.0373(17) 0.100(3) 0.0103(19) 0.004(2) 0.0184(14)
F12A 0.067(2) 0.0447(18) 0.068(2) -0.0119(18) 0.0180(19) 0.0152(17)
Br2A 0.0572(4) 0.0515(4) 0.0428(3) -0.0046(3) 0.0018(3) 0.0075(3)
C1B 0.027(3) 0.034(3) 0.047(4) -0.002(4) 0.003(3) -0.001(2)
C2B 0.033(3) 0.033(3) 0.054(4) -0.003(3) 0.014(3) 0.002(2)
C3B 0.025(3) 0.037(3) 0.070(5) -0.007(4) -0.003(3) 0.010(3)
C4B 0.036(4) 0.041(3) 0.045(5) 0.006(3) -0.007(3) -0.001(3)
C5B 0.027(3) 0.032(3) 0.043(3) 0.001(3) -0.012(3) 0.001(3)
C6B 0.021(2) 0.024(3) 0.045(5) 0.006(3) -0.005(4) -0.003(2)
F1B 0.060(2) 0.056(2) 0.061(2) -0.0089(19) 0.020(2) 0.0111(18)
F2B 0.0430(19) 0.0436(19) 0.093(3) -0.008(2) 0.000(2) 0.0182(16)
F3B 0.049(10) 0.062(11) 0.090(14) 0.028(10) -0.016(10) 0.008(9)
F4B 0.0161(17) 0.0336(17) 0.0286(16) 0.0013(12) -0.0042(14) -0.0027(14)
Br1B 0.0450(5) 0.0585(4) 0.0401(4) 0.0050(3) -0.0021(4) -0.0011(4)
C13B 0.025(3) 0.021(4) 0.052(3) -0.002(2) 0.009(3) -0.001(3)
C14B 0.033(3) 0.034(2) 0.047(4) 0.002(3) 0.007(3) 0.002(2)
C15B 0.040(4) 0.028(2) 0.059(4) -0.004(3) 0.015(3) 0.003(2)
C16B 0.0277(19) 0.032(2) 0.065(3) 0.005(2) -0.0019(19) 0.0007(15)
C17B 0.0277(19) 0.032(2) 0.065(3) 0.005(2) -0.0019(19) 0.0007(15)
C18B 0.026(4) 0.030(3) 0.056(4) 0.003(3) 0.002(3) -0.001(2)
F9B 0.042(3) 0.042(2) 0.041(2) -0.0024(15) 0.0125(18) 0.005(2)
F10B 0.067(2) 0.0447(18) 0.068(2) -0.0119(18) 0.0180(19) 0.0152(17)
F11B 0.0405(17) 0.0373(17) 0.100(3) 0.0103(19) 0.004(2) 0.0184(14)
F12B 0.057(2) 0.055(2) 0.073(2) 0.0047(19) -0.022(2) 0.0081(17)
Br2B 0.0572(4) 0.0515(4) 0.0428(3) -0.0046(3) 0.0018(3) 0.0075(3)

loop_
_atom_type_symbol
_atom_type_description
_atom_type_scat_dispersion_real
_atom_type_scat_dispersion_imag
_atom_type_scat_source
C C 0.0181 0.0091 'International Tables Vol C Tables 4.2.6.8 and 6.1.1.4'
Br Br -0.6763 1.2805 'International Tables Vol C Tables 4.2.6.8 and 6.1.1.4'
F F 0.0727 0.0534 'International Tables Vol C Tables 4.2.6.8 and 6.1.1.4'

loop_
_exptl_crystal_face_index_h
_exptl_crystal_face_index_k
_exptl_crystal_face_index_l
_exptl_crystal_face_perp_dist
0 8 11 0.0176
5 0 -2 0.0193
-1 -8 -11 0.0195
0 7 -13 0.0231
0 -12 6 0.0241
-2 8 11 0.0099

loop_
_geom_angle_atom_site_label_1
_geom_angle_atom_site_label_2
_geom_angle_atom_site_label_3
_geom_angle
_geom_angle_site_symmetry_1
_geom_angle_site_symmetry_3
_geom_angle_publ_flag
C12 C7 C8 115.8(4) . . ?
C12 C7 C6A 120.8(4) . . ?
C8 C7 C6A 123.1(4) . . ?
C12 C7 C6B 126.0(15) . . ?
C8 C7 C6B 116.5(15) . . ?
F8 C8 C9 118.6(4) . . ?
F8 C8 C7 119.5(4) . . ?
C9 C8 C7 122.0(4) . . ?
F7 C9 C8 118.8(4) . . ?
F7 C9 C10 119.3(4) . . ?
C8 C9 C10 121.9(4) . . ?
C9 C10 C11 116.8(4) . . ?
C9 C10 C13A 121.8(5) . . ?
C11 C10 C13A 121.3(5) . . ?
C9 C10 C13B 123(4) . . ?
C11 C10 C13B 120(4) . . ?
F6 C11 C10 120.3(4) . . ?
F6 C11 C12 118.6(4) . . ?
C10 C11 C12 121.1(4) . . ?
F5 C12 C7 119.2(4) . . ?
F5 C12 C11 118.4(4) . . ?
C7 C12 C11 122.4(4) . . ?
C2A C1A C6A 120.8(6) . . ?
C2A C1A Br1A 118.9(5) . . ?
C6A C1A Br1A 120.3(5) . . ?
F1A C2A C3A 119.3(8) . . ?
F1A C2A C1A 120.8(6) . . ?
C3A C2A C1A 119.9(7) . . ?
F2A C3A C4A 120.2(7) . . ?
F2A C3A C2A 119.0(8) . . ?
C4A C3A C2A 120.8(7) . . ?
F3A C4A C3A 120.0(6) . . ?
F3A C4A C5A 120.3(6) . . ?
C3A C4A C5A 119.7(7) . . ?
F4A C5A C4A 109.4(5) . . ?
F4A C5A C6A 124.9(6) . . ?
C4A C5A C6A 122.6(6) . . ?
C5A C6A C1A 116.3(7) . . ?
C5A C6A C7 121.1(5) . . ?
C1A C6A C7 122.6(6) . . ?
C14A C13A C18A 116.6(6) . . ?
C14A C13A C10 119.5(4) . . ?
C18A C13A C10 123.9(6) . . ?
F9A C14A C13A 124.2(5) . . ?
F9A C14A C15A 112.6(6) . . ?
C13A C14A C15A 122.7(6) . . ?
F10A C15A C16A 119.2(5) . . ?
F10A C15A C14A 121.5(5) . . ?
C16A C15A C14A 119.3(6) . . ?
F11A C16A C15A 120.5(5) . . ?
F11A C16A C17A 119.6(6) . . ?
C15A C16A C17A 119.9(5) . . ?
F12A C17A C16A 119.0(6) . . ?
F12A C17A C18A 120.9(6) . . ?
C16A C17A C18A 120.1(5) . . ?
C17A C18A C13A 121.4(6) . . ?
C17A C18A Br2A 118.4(4) . . ?
C13A C18A Br2A 120.2(5) . . ?
C6B C1B C2B 111(3) . . ?
C6B C1B Br1B 124(3) . . ?
C2B C1B Br1B 121(3) . . ?
C3B C2B F1B 125(4) . . ?
C3B C2B C1B 117(3) . . ?
F1B C2B C1B 117(4) . . ?
C2B C3B C4B 129(4) . . ?
C2B C3B F2B 122(5) . . ?
C4B C3B F2B 109(5) . . ?
C3B C4B F3B 129(3) . . ?
C3B C4B C5B 119(3) . . ?
F3B C4B C5B 111(3) . . ?
F4B C5B C6B 132(3) . . ?
F4B C5B C4B 122(3) . . ?
C6B C5B C4B 106(3) . . ?
C5B C6B C1B 137(4) . . ?
C5B C6B C7 119(3) . . ?
C1B C6B C7 104(3) . . ?
C18B C13B C14B 138(9) . . ?
C18B C13B C10 112(5) . . ?
C14B C13B C10 109(5) . . ?
C15B C14B C13B 104(7) . . ?
C15B C14B F9B 115(6) . . ?
C13B C14B F9B 128(7) . . ?
C16B C15B C14B 122(6) . . ?
C16B C15B F10B 123(5) . . ?
C14B C15B F10B 116(5) . . ?
C15B C16B C17B 130(6) . . ?
C15B C16B F11B 111(5) . . ?
C17B C16B F11B 117(5) . . ?
F12B C17B C16B 123(6) . . ?
F12B C17B C18B 126(6) . . ?
C16B C17B C18B 111(6) . . ?
C13B C18B C17B 115(8) . . ?
C13B C18B Br2B 114(5) . . ?
C17B C18B Br2B 128(5) . . ?

loop_
_geom_bond_atom_site_label_1
_geom_bond_atom_site_label_2
_geom_bond_distance
_geom_bond_site_symmetry_2
_geom_bond_publ_flag
F5 C12 1.338(5) . ?
F6 C11 1.336(5) . ?
F7 C9 1.347(5) . ?
F8 C8 1.350(5) . ?
C7 C12 1.383(6) . ?
C7 C8 1.393(6) . ?
C7 C6A 1.478(9) . ?
C7 C6B 1.61(5) . ?
C8 C9 1.373(6) . ?
C9 C10 1.383(6) . ?
C10 C11 1.385(6) . ?
C10 C13A 1.475(8) . ?
C10 C13B 1.74(10) . ?
C11 C12 1.387(6) . ?
C1A C2A 1.399(10) . ?
C1A C6A 1.406(8) . ?
C1A Br1A 1.871(6) . ?
C2A F1A 1.336(8) . ?
C2A C3A 1.368(11) . ?
C3A F2A 1.351(7) . ?
C3A C4A 1.354(10) . ?
C4A F3A 1.342(8) . ?
C4A C5A 1.382(9) . ?
C5A F4A 1.306(7) . ?
C5A C6A 1.392(9) . ?
C13A C14A 1.378(7) . ?
C13A C18A 1.390(7) . ?
C14A F9A 1.359(9) . ?
C14A C15A 1.386(7) . ?
C15A F10A 1.340(7) . ?
C15A C16A 1.367(8) . ?
C16A F11A 1.343(6) . ?
C16A C17A 1.374(7) . ?
C17A F12A 1.342(7) . ?
C17A C18A 1.387(7) . ?
C18A Br2A 1.887(5) . ?
C1B C6B 1.34(5) . ?
C1B C2B 1.51(5) . ?
C1B Br1B 1.91(3) . ?
C2B C3B 1.21(7) . ?
C2B F1B 1.29(4) . ?
C3B C4B 1.35(6) . ?
C3B F2B 1.43(4) . ?
C4B F3B 1.36(4) . ?
C4B C5B 1.53(4) . ?
C5B F4B 1.22(4) . ?
C5B C6B 1.32(5) . ?
C13B C18B 1.386(16) . ?
C13B C14B 1.386(16) . ?
C14B C15B 1.386(16) . ?
C14B F9B 1.40(7) . ?
C15B C16B 1.383(16) . ?
C15B F10B 1.46(7) . ?
C16B C17B 1.383(16) . ?
C16B F11B 1.43(7) . ?
C17B F12B 1.13(6) . ?
C17B C18B 1.386(16) . ?
C18B Br2B 1.82(7) . ?

loop_
_exptl_oxdiff_crystal_face_indexfrac_h
_exptl_oxdiff_crystal_face_indexfrac_k
_exptl_oxdiff_crystal_face_indexfrac_l
_exptl_oxdiff_crystal_face_x
_exptl_oxdiff_crystal_face_y
_exptl_oxdiff_crystal_face_z
0.3373 8.3560 11.1264 0.2006 -0.3673 -0.9082
5.0364 -0.0252 -2.3876 0.4196 -0.7725 0.4767
-0.9296 -8.3591 -10.8539 -0.2501 0.4584 0.8528
0.2004 6.5758 -12.5014 -0.8128 -0.4416 0.3800
-0.1836 -11.7619 6.4509 0.7507 0.6422 0.1553
-1.7977 7.6777 10.5673 -0.0205 -0.0187 -0.9996
